data_4350452
loop_
_publ_author_name
'Dan, Meenakshi'
'Cheetham, A. K.'
'Rao, C. N. R.'

_publ_section_title
;
 Diverse structures and dimensionalities in hybrid frameworks of strontium
 and lanthanum with isomeric dihydroxybenzoates.
;
_journal_issue 20
_journal_name_full 'Inorganic chemistry'
_journal_page_first 8227
_journal_page_last 8238
_journal_paper_doi 10.1021/ic060917k
_journal_volume 45
_journal_year 2006
_chemical_formula_sum 'C11 H15 La O10'
_chemical_formula_weight 446.14
_space_group_IT_number 2
_space_group_name_Hall '-P 1'
_space_group_name_H-M_alt 'P -1'
_symmetry_cell_setting triclinic
_symmetry_space_group_name_H-M 'P -1'
_atom_sites_solution_hydrogens geom
_atom_sites_solution_primary direct
_atom_sites_solution_secondary difmap
_audit_creation_method SHELXL-97
_cell_angle_alpha 103.651(3)
_cell_angle_beta 101.304(3)
_cell_angle_gamma 110.923(3)
_cell_formula_units_Z 2
_cell_length_a 8.5452(18)
_cell_length_b 9.1824(19)
_cell_length_c 10.910(2)
_cell_measurement_reflns_used 955
_cell_measurement_temperature 298(2)
_cell_measurement_theta_max 28.36
_cell_measurement_theta_min 2.82
_cell_volume 739.0(3)
_computing_cell_refinement 'Bruker SMART'
_computing_data_collection 'Bruker SMART'
_computing_data_reduction 'Bruker SAINT'
_computing_molecular_graphics 'Bruker SHELXTL'
_computing_publication_material 'Bruker SHELXTL'
_computing_structure_refinement 'SHELXL-97 (Sheldrick, 1997)'
_computing_structure_solution 'SHELXS-97 (Sheldrick, 1990)'
_diffrn_ambient_temperature 298(2)
_diffrn_measured_fraction_theta_full 0.878
_diffrn_measured_fraction_theta_max 0.878
_diffrn_measurement_device_type 'CCD area detector'
_diffrn_measurement_method 'phi and omega scans'
_diffrn_radiation_monochromator graphite
_diffrn_radiation_source 'fine-focus sealed tube'
_diffrn_radiation_type MoK\a
_diffrn_radiation_wavelength 0.71073
_diffrn_reflns_av_R_equivalents 0.0190
_diffrn_reflns_av_sigmaI/netI 0.0279
_diffrn_reflns_limit_h_max 11
_diffrn_reflns_limit_h_min -11
_diffrn_reflns_limit_k_max 11
_diffrn_reflns_limit_k_min -11
_diffrn_reflns_limit_l_max 14
_diffrn_reflns_limit_l_min -14
_diffrn_reflns_number 6160
_diffrn_reflns_theta_full 28.37
_diffrn_reflns_theta_max 28.37
_diffrn_reflns_theta_min 2.02
_exptl_absorpt_coefficient_mu 2.939
_exptl_absorpt_correction_T_max 1.000000
_exptl_absorpt_correction_T_min 0.771105
_exptl_absorpt_correction_type empirical
_exptl_crystal_colour Colorless
_exptl_crystal_density_diffrn 2.005
_exptl_crystal_density_method 'not measured'
_exptl_crystal_description Block
_exptl_crystal_F_000 436
_exptl_crystal_size_max 0.28
_exptl_crystal_size_mid 0.25
_exptl_crystal_size_min 0.20
_refine_diff_density_max 0.761
_refine_diff_density_min -0.924
_refine_diff_density_rms 0.097
_refine_ls_extinction_coef 0.0030(6)
_refine_ls_extinction_expression Fc^*^=kFc[1+0.001xFc^2^\l^3^/sin(2\q)]^-1/4^
_refine_ls_extinction_method SHELXL
_refine_ls_goodness_of_fit_ref 1.038
_refine_ls_hydrogen_treatment mixed
_refine_ls_matrix_type full
_refine_ls_number_parameters 221
_refine_ls_number_reflns 3262
_refine_ls_number_restraints 1
_refine_ls_restrained_S_all 1.038
_refine_ls_R_factor_all 0.0249
_refine_ls_R_factor_gt 0.0224
_refine_ls_shift/su_max 0.001
_refine_ls_shift/su_mean 0.000
_refine_ls_structure_factor_coef Fsqd
_refine_ls_weighting_details 'calc w=1/[\s^2^(Fo^2^)+(0.0275P)^2^+0.8000P] where P=(Fo^2^+2Fc^2^)/3'
_refine_ls_weighting_scheme calc
_refine_ls_wR_factor_gt 0.0532
_refine_ls_wR_factor_ref 0.0544
_reflns_number_gt 3065
_reflns_number_total 3262
_reflns_threshold_expression >2sigma(I)
_cod_data_source_file ic060917ksi20060526_012106.cif
_cod_data_source_block compound_VII
_cod_depositor_comments
;
The following automatic conversions were performed:

data item '_symmetry_cell_setting' value 'Triclinic' was changed to
'triclinic' in accordance with the
/home/saulius/struct/COD-crude-data/automatic-downloads/DataCite-retrospective/ACS/depositions/lib/dictionaries/cif_core.dic
dictionary named 'cif_core.dic' version 2.4.2 last updated on
2011-04-26.

Automatic conversion script
Id: cif_fix_values 6909 2019-04-08 15:41:33Z antanas 
;
_cod_original_sg_symbol_H-M P-1
_cod_database_code 4350452

loop_
_symmetry_equiv_pos_as_xyz
'x, y, z'
'-x, -y, -z'

loop_
_atom_site_label
_atom_site_type_symbol
_atom_site_fract_x
_atom_site_fract_y
_atom_site_fract_z
_atom_site_U_iso_or_equiv
_atom_site_adp_type
_atom_site_occupancy
_atom_site_symmetry_multiplicity
_atom_site_calc_flag
_atom_site_refinement_flags
La1 La 0.333803(19) 0.249309(18) 0.413329(14) 0.01587(7) Uani 1 1 d .
O10 O 0.4379(3) 0.7685(3) 1.1921(2) 0.0322(5) Uani 1 1 d D
O9 O 0.3452(4) 0.3724(3) 0.6433(2) 0.0392(6) Uani 1 1 d .
O8 O 0.3857(3) 0.7894(3) 0.5064(2) 0.0318(5) Uani 1 1 d .
O7 O 0.2730(4) 0.0346(3) 0.5320(3) 0.0375(6) Uani 1 1 d .
O6 O 0.0840(3) 0.1969(3) 0.2093(2) 0.0289(5) Uani 1 1 d .
O5 O 0.3321(3) 0.5274(3) 0.4379(2) 0.0281(5) Uani 1 1 d .
O4 O 0.4907(3) 0.6465(3) 0.7297(2) 0.0280(5) Uani 1 1 d .
O3 O 0.0493(3) 0.1926(3) 0.9628(2) 0.0374(6) Uani 1 1 d .
O2 O -0.0063(3) 0.1210(3) 0.3678(2) 0.0349(5) Uani 1 1 d .
O1 O 0.2707(4) -0.0210(3) 0.2390(3) 0.0414(6) Uani 1 1 d .
C12 C 0.2795(4) 0.6401(4) 0.4460(3) 0.0234(6) Uani 1 1 d .
C11 C -0.0396(4) 0.1398(4) 0.2563(3) 0.0273(6) Uani 1 1 d .
C10 C 0.4054(4) 0.6427(4) 0.9647(3) 0.0218(6) Uani 1 1 d .
H10B H 0.4833 0.7434 0.9639 0.031(6) Uiso 1 1 calc R
C9 C 0.3930(4) 0.5090(4) 0.7326(3) 0.0221(6) Uani 1 1 d .
C8 C 0.2114(4) 0.3522(4) 0.8517(3) 0.0220(6) Uani 1 1 d .
H8A H 0.1619 0.2593 0.7757 0.031(6) Uiso 1 1 calc R
C7 C 0.3603(4) 0.6288(4) 1.0782(3) 0.0215(6) Uani 1 1 d .
C6 C 0.1665(4) 0.3427(4) 0.9658(3) 0.0240(6) Uani 1 1 d .
C5 C 0.3313(4) 0.5021(4) 0.8521(3) 0.0203(5) Uani 1 1 d .
C4 C 0.2403(4) 0.4815(4) 1.0798(3) 0.0254(6) Uani 1 1 d .
H4A H 0.2093 0.4752 1.1561 0.031(6) Uiso 1 1 calc R
C3 C 0.0907(4) 0.5990(5) 0.3809(4) 0.0432(9) Uani 1 1 d .
H3B H 0.0296 0.4832 0.3300 0.052 Uiso 1 1 calc R
H3C H 0.0842 0.6627 0.3234 0.052 Uiso 1 1 calc R
H3D H 0.0370 0.6246 0.4476 0.052 Uiso 1 1 calc R
C2 C -0.2242(5) 0.0968(6) 0.1788(4) 0.0513(11) Uani 1 1 d .
H2A H -0.2905 -0.0212 0.1464 0.062 Uiso 1 1 calc R
H2B H -0.2230 0.1372 0.1053 0.062 Uiso 1 1 calc R
H2C H -0.2777 0.1467 0.2350 0.062 Uiso 1 1 calc R
H6 H 0.498(5) 0.759(6) 1.250(3) 0.050(9) Uiso 1 1 d D
H5 H 0.302(6) -0.041(6) 0.512(5) 0.059(7) Uiso 1 1 d .
H4 H 0.185(7) -0.063(6) 0.183(5) 0.059(7) Uiso 1 1 d .
H3 H 0.051(6) 0.187(5) 1.039(5) 0.050(9) Uiso 1 1 d .
H2 H 0.323(6) -0.081(6) 0.230(5) 0.059(7) Uiso 1 1 d .
H1 H 0.197(7) 0.001(6) 0.569(5) 0.059(7) Uiso 1 1 d .

loop_
_atom_site_aniso_label
_atom_site_aniso_U_11
_atom_site_aniso_U_22
_atom_site_aniso_U_33
_atom_site_aniso_U_23
_atom_site_aniso_U_13
_atom_site_aniso_U_12
La1 0.01777(9) 0.01396(9) 0.01581(9) 0.00483(6) 0.00597(6) 0.00631(6)
O10 0.0449(14) 0.0275(12) 0.0180(10) 0.0009(9) 0.0057(10) 0.0148(11)
O9 0.0620(16) 0.0233(12) 0.0260(11) 0.0033(9) 0.0254(11) 0.0081(11)
O8 0.0254(11) 0.0222(11) 0.0470(13) 0.0104(10) 0.0077(10) 0.0116(9)
O7 0.0464(15) 0.0310(13) 0.0626(17) 0.0324(12) 0.0366(13) 0.0255(12)
O6 0.0247(10) 0.0335(12) 0.0239(10) 0.0129(9) 0.0047(8) 0.0065(9)
O5 0.0303(11) 0.0234(11) 0.0288(11) 0.0041(8) 0.0034(9) 0.0152(9)
O4 0.0361(12) 0.0247(11) 0.0243(10) 0.0111(9) 0.0164(9) 0.0086(9)
O3 0.0396(13) 0.0331(13) 0.0205(11) 0.0103(10) 0.0078(10) -0.0054(10)
O2 0.0247(11) 0.0529(15) 0.0323(12) 0.0238(11) 0.0128(9) 0.0140(11)
O1 0.0414(15) 0.0302(13) 0.0370(14) -0.0088(11) -0.0004(11) 0.0173(12)
C12 0.0267(14) 0.0272(15) 0.0243(14) 0.0118(12) 0.0126(11) 0.0156(12)
C11 0.0243(14) 0.0224(15) 0.0308(16) 0.0091(12) 0.0070(12) 0.0059(12)
C10 0.0247(14) 0.0200(14) 0.0226(13) 0.0075(11) 0.0092(11) 0.0106(11)
C9 0.0280(14) 0.0235(14) 0.0180(13) 0.0079(11) 0.0115(11) 0.0116(12)
C8 0.0247(14) 0.0214(14) 0.0165(12) 0.0058(10) 0.0049(11) 0.0070(11)
C7 0.0248(14) 0.0217(14) 0.0160(12) 0.0014(10) 0.0035(10) 0.0122(12)
C6 0.0213(13) 0.0269(15) 0.0206(13) 0.0102(11) 0.0051(11) 0.0058(12)
C5 0.0211(13) 0.0234(14) 0.0193(13) 0.0085(11) 0.0078(10) 0.0109(11)
C4 0.0296(15) 0.0316(16) 0.0162(13) 0.0092(11) 0.0096(11) 0.0122(13)
C3 0.0261(17) 0.039(2) 0.056(2) 0.0042(17) 0.0023(16) 0.0175(15)
C2 0.0281(18) 0.070(3) 0.054(2) 0.033(2) 0.0043(17) 0.0152(19)

loop_
_atom_type_symbol
_atom_type_description
_atom_type_scat_dispersion_real
_atom_type_scat_dispersion_imag
_atom_type_scat_source
C C 0.0033 0.0016 'International Tables Vol C Tables 4.2.6.8 and 6.1.1.4'
H H 0.0000 0.0000 'International Tables Vol C Tables 4.2.6.8 and 6.1.1.4'
O O 0.0106 0.0060 'International Tables Vol C Tables 4.2.6.8 and 6.1.1.4'
La La -0.2871 2.4523 'International Tables Vol C Tables 4.2.6.8 and 6.1.1.4'

loop_
_geom_angle_atom_site_label_1
_geom_angle_atom_site_label_2
_geom_angle_atom_site_label_3
_geom_angle
_geom_angle_site_symmetry_1
_geom_angle_site_symmetry_3
O9 La1 O4 133.03(8) . 2_666
O9 La1 O5 72.16(8) . .
O4 La1 O5 76.72(7) 2_666 .
O9 La1 O1 143.58(9) . .
O4 La1 O1 79.00(9) 2_666 .
O5 La1 O1 142.00(8) . .
O9 La1 O7 68.63(9) . .
O4 La1 O7 141.73(8) 2_666 .
O5 La1 O7 138.80(8) . .
O1 La1 O7 75.03(10) . .
O9 La1 O8 91.31(9) . 2_666
O4 La1 O8 77.26(8) 2_666 2_666
O5 La1 O8 123.22(7) . 2_666
O1 La1 O8 78.34(8) . 2_666
O7 La1 O8 70.36(8) . 2_666
O9 La1 O6 123.32(9) . .
O4 La1 O6 79.90(7) 2_666 .
O5 La1 O6 75.42(7) . .
O1 La1 O6 71.86(9) . .
O7 La1 O6 116.92(8) . .
O8 La1 O6 145.27(8) 2_666 .
O9 La1 O2 84.44(8) . .
O4 La1 O2 129.79(7) 2_666 .
O5 La1 O2 89.38(8) . .
O1 La1 O2 84.14(9) . .
O7 La1 O2 74.90(8) . .
O8 La1 O2 144.04(8) 2_666 .
O6 La1 O2 49.89(7) . .
O9 La1 O5 69.40(8) . 2_666
O4 La1 O5 69.07(7) 2_666 2_666
O5 La1 O5 74.89(7) . 2_666
O1 La1 O5 122.07(8) . 2_666
O7 La1 O5 102.10(8) . 2_666
O8 La1 O5 48.76(7) 2_666 2_666
O6 La1 O5 140.97(7) . 2_666
O2 La1 O5 152.47(7) . 2_666
O9 La1 C11 103.94(9) . .
O4 La1 C11 104.86(8) 2_666 .
O5 La1 C11 80.91(8) . .
O1 La1 C11 77.60(9) . .
O7 La1 C11 96.50(9) . .
O8 La1 C11 154.91(8) 2_666 .
O6 La1 C11 24.97(8) . .
O2 La1 C11 24.95(8) . .
O5 La1 C11 155.78(8) 2_666 .
O9 La1 C12 80.08(9) . 2_666
O4 La1 C12 71.07(8) 2_666 2_666
O5 La1 C12 99.15(8) . 2_666
O1 La1 C12 100.07(9) . 2_666
O7 La1 C12 86.28(8) . 2_666
O8 La1 C12 24.25(8) 2_666 2_666
O6 La1 C12 150.91(7) . 2_666
O2 La1 C12 159.03(7) . 2_666
O5 La1 C12 24.52(7) 2_666 2_666
C11 La1 C12 175.73(8) . 2_666
O9 La1 La1 65.45(6) . 2_666
O4 La1 La1 68.12(5) 2_666 2_666
O5 La1 La1 39.24(5) . 2_666
O1 La1 La1 145.45(7) . 2_666
O7 La1 La1 126.27(7) . 2_666
O8 La1 La1 84.20(5) 2_666 2_666
O6 La1 La1 110.92(5) . 2_666
O2 La1 La1 125.06(6) . 2_666
O5 La1 La1 35.65(4) 2_666 2_666
C11 La1 La1 120.14(6) . 2_666
C12 La1 La1 59.99(6) 2_666 2_666
C9 O9 La1 142.7(2) . .
C12 O8 La1 99.13(18) . 2_666
C11 O6 La1 95.63(18) . .
C12 O5 La1 161.3(2) . .
C12 O5 La1 91.53(18) . 2_666
La1 O5 La1 105.11(7) . 2_666
C9 O4 La1 137.09(19) . 2_666
C11 O2 La1 94.35(18) . .
O5 C12 O8 120.5(3) . .
O5 C12 C3 120.4(3) . .
O8 C12 C3 119.0(3) . .
O5 C12 La1 63.95(16) . 2_666
O8 C12 La1 56.63(15) . 2_666
C3 C12 La1 175.6(2) . 2_666
O2 C11 O6 120.0(3) . .
O2 C11 C2 120.8(3) . .
O6 C11 C2 119.2(3) . .
O2 C11 La1 60.70(16) . .
O6 C11 La1 59.40(15) . .
C2 C11 La1 176.1(3) . .
C7 C10 C5 118.4(3) . .
O4 C9 O9 124.7(3) . .
O4 C9 C5 118.9(3) . .
O9 C9 C5 116.4(3) . .
C6 C8 C5 119.3(3) . .
C4 C7 C10 121.5(3) . .
C4 C7 O10 120.0(3) . .
C10 C7 O10 118.4(3) . .
O3 C6 C8 117.9(3) . .
O3 C6 C4 121.6(3) . .
C8 C6 C4 120.5(3) . .
C8 C5 C10 121.1(3) . .
C8 C5 C9 119.3(3) . .
C10 C5 C9 119.4(3) . .
C7 C4 C6 119.2(3) . .

loop_
_geom_bond_atom_site_label_1
_geom_bond_atom_site_label_2
_geom_bond_distance
_geom_bond_site_symmetry_2
La1 O9 2.464(2) .
La1 O4 2.489(2) 2_666
La1 O5 2.510(2) .
La1 O1 2.546(2) .
La1 O7 2.563(2) .
La1 O8 2.564(2) 2_666
La1 O6 2.577(2) .
La1 O2 2.606(2) .
La1 O5 2.724(2) 2_666
La1 C11 2.980(3) .
La1 C12 3.031(3) 2_666
La1 La1 4.1575(8) 2_666
O10 C7 1.395(3) .
O9 C9 1.261(4) .
O8 C12 1.261(4) .
O8 La1 2.564(2) 2_666
O6 C11 1.264(4) .
O5 C12 1.259(4) .
O5 La1 2.724(2) 2_666
O4 C9 1.253(4) .
O4 La1 2.489(2) 2_666
O3 C6 1.373(4) .
O2 C11 1.261(4) .
C12 C3 1.496(4) .
C12 La1 3.031(3) 2_666
C11 C2 1.494(4) .
C10 C7 1.387(4) .
C10 C5 1.393(4) .
C9 C5 1.506(4) .
C8 C6 1.385(4) .
C8 C5 1.390(4) .
C7 C4 1.382(4) .
C6 C4 1.393(4) .

loop_
_geom_hbond_atom_site_label_D
_geom_hbond_atom_site_label_H
_geom_hbond_atom_site_label_A
_geom_hbond_distance_DH
_geom_hbond_distance_HA
_geom_hbond_distance_DA
_geom_hbond_angle_DHA
_geom_hbond_site_symmetry_A
O10 H6 O9 0.779(19) 2.41(3) 3.136(4) 156(4) 2_667
O10 H6 O7 0.779(19) 2.54(4) 3.124(4) 133(4) 2_667
O7 H5 O8 0.81(5) 1.93(5) 2.726(3) 167(5) 1_545
O1 H4 O3 0.76(5) 2.02(5) 2.780(3) 175(5) 2_556
O3 H3 O6 0.85(5) 1.80(5) 2.637(3) 173(4) 1_556
O1 H2 O10 0.82(5) 1.98(5) 2.799(4) 175(5) 1_544
O7 H1 O2 0.84(5) 1.97(5) 2.796(3) 169(5) 2_556

loop_
_geom_torsion_atom_site_label_1
_geom_torsion_atom_site_label_2
_geom_torsion_atom_site_label_3
_geom_torsion_atom_site_label_4
_geom_torsion
_geom_torsion_site_symmetry_1
_geom_torsion_site_symmetry_4
O4 La1 O9 C9 24.6(4) 2_666 .
O5 La1 O9 C9 -26.4(4) . .
O1 La1 O9 C9 170.2(3) . .
O7 La1 O9 C9 166.6(4) . .
O8 La1 O9 C9 98.3(4) 2_666 .
O6 La1 O9 C9 -84.5(4) . .
O2 La1 O9 C9 -117.5(4) . .
O5 La1 O9 C9 53.8(4) 2_666 .
C11 La1 O9 C9 -101.8(4) . .
C12 La1 O9 C9 76.7(4) 2_666 .
La1 La1 O9 C9 15.3(4) 2_666 .
O9 La1 O6 C11 -43.2(2) . .
O4 La1 O6 C11 -178.66(19) 2_666 .
O5 La1 O6 C11 -99.89(19) . .
O1 La1 O6 C11 99.7(2) . .
O7 La1 O6 C11 37.8(2) . .
O8 La1 O6 C11 131.90(19) 2_666 .
O2 La1 O6 C11 1.91(18) . .
O5 La1 O6 C11 -141.42(18) 2_666 .
C12 La1 O6 C11 177.55(18) 2_666 .
La1 La1 O6 C11 -116.92(18) 2_666 .
O9 La1 O5 C12 -79.4(6) . .
O4 La1 O5 C12 136.3(6) 2_666 .
O1 La1 O5 C12 84.7(6) . .
O7 La1 O5 C12 -60.9(6) . .
O8 La1 O5 C12 -158.9(6) 2_666 .
O6 La1 O5 C12 53.5(6) . .
O2 La1 O5 C12 5.0(6) . .
O5 La1 O5 C12 -152.1(7) 2_666 .
C11 La1 O5 C12 28.6(6) . .
C12 La1 O5 C12 -155.8(6) 2_666 .
La1 La1 O5 C12 -152.1(7) 2_666 .
O9 La1 O5 La1 72.79(9) . 2_666
O4 La1 O5 La1 -71.55(8) 2_666 2_666
O1 La1 O5 La1 -123.20(12) . 2_666
O7 La1 O5 La1 91.21(13) . 2_666
O8 La1 O5 La1 -6.73(12) 2_666 2_666
O6 La1 O5 La1 -154.38(9) . 2_666
O2 La1 O5 La1 157.14(8) . 2_666
O5 La1 O5 La1 0.0 2_666 2_666
C11 La1 O5 La1 -179.28(10) . 2_666
C12 La1 O5 La1 -3.61(9) 2_666 2_666
O9 La1 O2 C11 141.6(2) . .
O4 La1 O2 C11 -2.6(2) 2_666 .
O5 La1 O2 C11 69.4(2) . .
O1 La1 O2 C11 -73.1(2) . .
O7 La1 O2 C11 -149.1(2) . .
O8 La1 O2 C11 -133.9(2) 2_666 .
O6 La1 O2 C11 -1.91(18) . .
O5 La1 O2 C11 123.6(2) 2_666 .
C12 La1 O2 C11 -176.0(2) 2_666 .
La1 La1 O2 C11 86.9(2) 2_666 .
La1 O5 C12 O8 155.2(5) . .
La1 O5 C12 O8 2.0(3) 2_666 .
La1 O5 C12 C3 -26.4(8) . .
La1 O5 C12 C3 -179.6(3) 2_666 .
La1 O5 C12 La1 153.2(6) . 2_666
La1 O8 C12 O5 -2.2(3) 2_666 .
La1 O8 C12 C3 179.4(3) 2_666 .
La1 O2 C11 O6 3.4(3) . .
La1 O2 C11 C2 -175.9(3) . .
La1 O6 C11 O2 -3.5(3) . .
La1 O6 C11 C2 175.8(3) . .
O9 La1 C11 O2 -39.6(2) . .
O4 La1 C11 O2 177.90(19) 2_666 .
O5 La1 C11 O2 -108.5(2) . .
O1 La1 C11 O2 103.0(2) . .
O7 La1 C11 O2 29.9(2) . .
O8 La1 C11 O2 86.3(3) 2_666 .
O6 La1 C11 O2 176.5(3) . .
O5 La1 C11 O2 -110.2(2) 2_666 .
C12 La1 C11 O2 160.4(10) 2_666 .
La1 La1 C11 O2 -109.07(19) 2_666 .
O9 La1 C11 O6 143.86(18) . .
O4 La1 C11 O6 1.4(2) 2_666 .
O5 La1 C11 O6 74.92(19) . .
O1 La1 C11 O6 -73.55(19) . .
O7 La1 C11 O6 -146.61(19) . .
O8 La1 C11 O6 -90.3(3) 2_666 .
O2 La1 C11 O6 -176.5(3) . .
O5 La1 C11 O6 73.2(3) 2_666 .
C12 La1 C11 O6 -16.2(12) 2_666 .
La1 La1 C11 O6 74.39(19) 2_666 .
O9 La1 C11 C2 74(4) . .
O4 La1 C11 C2 -69(4) 2_666 .
O5 La1 C11 C2 5(4) . .
O1 La1 C11 C2 -143(4) . .
O7 La1 C11 C2 143(4) . .
O8 La1 C11 C2 -160(4) 2_666 .
O6 La1 C11 C2 -70(4) . .
O2 La1 C11 C2 114(4) . .
O5 La1 C11 C2 3(4) 2_666 .
C12 La1 C11 C2 -86(4) 2_666 .
La1 La1 C11 C2 4(4) 2_666 .
La1 O4 C9 O9 -6.5(5) 2_666 .
La1 O4 C9 C5 171.39(19) 2_666 .
La1 O9 C9 O4 -13.4(6) . .
La1 O9 C9 C5 168.7(3) . .
C5 C10 C7 C4 -2.2(4) . .
C5 C10 C7 O10 178.4(3) . .
C5 C8 C6 O3 -179.3(3) . .
C5 C8 C6 C4 0.0(4) . .
C6 C8 C5 C10 -0.5(4) . .
C6 C8 C5 C9 174.4(3) . .
C7 C10 C5 C8 1.6(4) . .
C7 C10 C5 C9 -173.3(3) . .
O4 C9 C5 C8 174.7(3) . .
O9 C9 C5 C8 -7.2(4) . .
O4 C9 C5 C10 -10.3(4) . .
O9 C9 C5 C10 167.8(3) . .
C10 C7 C4 C6 1.7(4) . .
O10 C7 C4 C6 -178.9(3) . .
O3 C6 C4 C7 178.7(3) . .
C8 C6 C4 C7 -0.5(5) . .
